data_1521989
loop_
_publ_author_name
'Stoewe, K.'

_publ_section_title
;
 Crystal structure and electronic band structure of La Te2
;
_journal_name_full 'Journal of Solid State Chemistry'
_journal_page_first 155
_journal_page_last 166
_journal_volume 149
_journal_year 2000
_chemical_formula_sum 'La Te2'
_space_group_IT_number 7
_symmetry_space_group_name_Hall 'P -2yc'
_symmetry_space_group_name_H-M 'P 1 c 1'
_cell_angle_alpha 90
_cell_angle_beta 90.04
_cell_angle_gamma 90
_cell_formula_units_Z 8
_cell_length_a 9.19
_cell_length_b 9.107
_cell_length_c 9.07
_cell_volume 759.098
_citation_journal_id_ASTM JSSCBI
_cod_data_source_file Stoewe_JSSCBI_2000_1728.cif
_cod_data_source_block La1Te2
_cod_original_cell_volume 759.0983
_cod_original_formula_sum 'La1 Te2'
_cod_database_code 1521989

loop_
_symmetry_equiv_pos_as_xyz
x,y,z
x,-y,z+1/2

loop_
_atom_site_label
_atom_site_type_symbol
_atom_site_fract_x
_atom_site_fract_y
_atom_site_fract_z
_atom_site_occupancy
_atom_site_U_iso_or_equiv
La3 La+3 0.2749 0.2498 0.2474 1 0.0
La1 La+3 0.7263 -0.0038 0.0059 1 0.0
Te6 Te-1 0.3657 0.4991 -0.0047 1 0.0
Te2 Te-1 -0.0006 0.738 0.0016 1 0.0
La4 La+3 0.2748 0.2504 0.7475 1 0.0
Te1 Te-1 0.0006 0.2421 -0.0009 1 0.0
La2 La+3 0.727 0.4962 -0.0103 1 0.0
Te4 Te-1 -0.001 0.4994 0.2277 1 0.0
Te3 Te-1 0.0003 -0.002 0.2669 1 0.0
Te5 Te-1 0.366 -0.0009 0.0009 1 0.0
Te7 Te-1 0.6324 0.2503 0.2469 1 0.0
Te8 Te-1 0.6327 0.2504 0.7468 1 0.0
